data_7045769
loop_
_publ_author_name
'Liu, Min'
'Yang, Xu-Feng'
'Zhu, Hai-Bin'
'Di, Bao-Sheng'
'Zhao, Yue'

_publ_section_title
;
 A robust polyoxometalate-templated four-fold interpenetrating
 metal-organic framework showing efficient organic dye photodegradation in
 various pH aqueous solutions.
;
_journal_issue 15
_journal_name_full 'Dalton transactions (Cambridge, England : 2003)'
_journal_page_first 5245
_journal_page_last 5251
_journal_paper_doi 10.1039/C8DT00366A
_journal_volume 47
_journal_year 2018
_chemical_formula_sum 'C156 H168 Cd4 Mo36 N48 O132 P3'
_chemical_formula_weight 8823.72
_space_group_crystal_system cubic
_space_group_IT_number 220
_space_group_name_Hall 'I -4bd 2c 3'
_space_group_name_H-M_alt 'I -4 3 d'
_symmetry_space_group_name_Hall 'I -4bd 2c 3'
_symmetry_space_group_name_H-M 'I -4 3 d'
_atom_sites_solution_hydrogens mixed
_audit_creation_method SHELXL-2016/6
_audit_update_record
;
2018-02-26 deposited with the CCDC.
2018-03-05 downloaded from the CCDC.
;
_cell_angle_alpha 90
_cell_angle_beta 90
_cell_angle_gamma 90
_cell_formula_units_Z 4
_cell_length_a 30.1254(9)
_cell_length_b 30.1254(9)
_cell_length_c 30.1254(9)
_cell_measurement_reflns_used 9974
_cell_measurement_temperature 296(2)
_cell_measurement_theta_max 27.59
_cell_measurement_theta_min 2.36
_cell_volume 27340.0(14)
_computing_structure_refinement 'SHELXL-2016/6 (Sheldrick, 2016)'
_diffrn_ambient_temperature 296(2)
_diffrn_measured_fraction_theta_full 0.995
_diffrn_measured_fraction_theta_max 0.995
_diffrn_measurement_device_type 'Bruker APEX-II CCD'
_diffrn_measurement_method '\f and \w scans'
_diffrn_radiation_type MoK\a
_diffrn_radiation_wavelength 0.71073
_diffrn_reflns_av_R_equivalents 0.0993
_diffrn_reflns_av_unetI/netI 0.0313
_diffrn_reflns_Laue_measured_fraction_full 0.995
_diffrn_reflns_Laue_measured_fraction_max 0.995
_diffrn_reflns_limit_h_max 35
_diffrn_reflns_limit_h_min -35
_diffrn_reflns_limit_k_max 35
_diffrn_reflns_limit_k_min -31
_diffrn_reflns_limit_l_max 35
_diffrn_reflns_limit_l_min -35
_diffrn_reflns_number 97109
_diffrn_reflns_point_group_measured_fraction_full 0.997
_diffrn_reflns_point_group_measured_fraction_max 0.997
_diffrn_reflns_theta_full 25.005
_diffrn_reflns_theta_max 25.005
_diffrn_reflns_theta_min 1.656
_exptl_absorpt_coefficient_mu 2.006
_exptl_absorpt_correction_T_max 0.667
_exptl_absorpt_correction_T_min 0.604
_exptl_absorpt_correction_type multi-scan
_exptl_absorpt_process_details SADABS
_exptl_crystal_colour 'dark green'
_exptl_crystal_density_diffrn 2.144
_exptl_crystal_description block
_exptl_crystal_F_000 16980
_exptl_crystal_size_max 0.280
_exptl_crystal_size_mid 0.260
_exptl_crystal_size_min 0.220
_refine_diff_density_max 1.040
_refine_diff_density_min -0.532
_refine_diff_density_rms 0.118
_refine_ls_abs_structure_details
;
 Flack x determined using 1375 quotients [(I+)-(I-)]/[(I+)+(I-)]
 (Parsons, Flack and Wagner, Acta Cryst. B69 (2013) 249-259).
;
_refine_ls_abs_structure_Flack 0.05(3)
_refine_ls_extinction_method none
_refine_ls_goodness_of_fit_ref 1.238
_refine_ls_hydrogen_treatment constr
_refine_ls_matrix_type full
_refine_ls_number_parameters 273
_refine_ls_number_reflns 4005
_refine_ls_number_restraints 66
_refine_ls_restrained_S_all 1.242
_refine_ls_R_factor_all 0.0703
_refine_ls_R_factor_gt 0.0508
_refine_ls_shift/su_max 0.001
_refine_ls_shift/su_mean 0.000
_refine_ls_structure_factor_coef Fsqd
_refine_ls_weighting_details 'w=1/[\s^2^(Fo^2^)+(0.0944P)^2^+51.9583P] where P=(Fo^2^+2Fc^2^)/3'
_refine_ls_weighting_scheme calc
_refine_ls_wR_factor_gt 0.1440
_refine_ls_wR_factor_ref 0.1708
_reflns_Friedel_coverage 0.885
_reflns_Friedel_fraction_full 0.998
_reflns_Friedel_fraction_max 0.998
_reflns_number_gt 3284
_reflns_number_total 4005
_reflns_threshold_expression 'I > 2\s(I)'
_cod_data_source_file c8dt00366a2.cif
_cod_data_source_block 1_sq
_cod_depositor_comments 'Adding full bibliography for 7045769.cif.'
_cod_original_cell_volume 27340(2)
_cod_database_code 7045769
_shelx_shelxl_version_number 2016/6
_shelx_space_group_comment
;
The symmetry employed for this shelxl refinement is uniquely defined
by the following loop, which should always be used as a source of
symmetry information in preference to the above space-group names.
They are only intended as comments.
;

loop_
_space_group_symop_operation_xyz
'x, y, z'
'-x+1/2, -y, z+1/2'
'-x, y+1/2, -z+1/2'
'x+1/2, -y+1/2, -z'
'z, x, y'
'z+1/2, -x+1/2, -y'
'-z+1/2, -x, y+1/2'
'-z, x+1/2, -y+1/2'
'y, z, x'
'-y, z+1/2, -x+1/2'
'y+1/2, -z+1/2, -x'
'-y+1/2, -z, x+1/2'
'y+1/4, x+1/4, z+1/4'
'-y+1/4, -x+3/4, z+3/4'
'y+3/4, -x+1/4, -z+3/4'
'-y+3/4, x+3/4, -z+1/4'
'x+1/4, z+1/4, y+1/4'
'-x+3/4, z+3/4, -y+1/4'
'-x+1/4, -z+3/4, y+3/4'
'x+3/4, -z+1/4, -y+3/4'
'z+1/4, y+1/4, x+1/4'
'z+3/4, -y+1/4, -x+3/4'
'-z+3/4, y+3/4, -x+1/4'
'-z+1/4, -y+3/4, x+3/4'
'x+1/2, y+1/2, z+1/2'
'-x+1, -y+1/2, z+1'
'-x+1/2, y+1, -z+1'
'x+1, -y+1, -z+1/2'
'z+1/2, x+1/2, y+1/2'
'z+1, -x+1, -y+1/2'
'-z+1, -x+1/2, y+1'
'-z+1/2, x+1, -y+1'
'y+1/2, z+1/2, x+1/2'
'-y+1/2, z+1, -x+1'
'y+1, -z+1, -x+1/2'
'-y+1, -z+1/2, x+1'
'y+3/4, x+3/4, z+3/4'
'-y+3/4, -x+5/4, z+5/4'
'y+5/4, -x+3/4, -z+5/4'
'-y+5/4, x+5/4, -z+3/4'
'x+3/4, z+3/4, y+3/4'
'-x+5/4, z+5/4, -y+3/4'
'-x+3/4, -z+5/4, y+5/4'
'x+5/4, -z+3/4, -y+5/4'
'z+3/4, y+3/4, x+3/4'
'z+5/4, -y+3/4, -x+5/4'
'-z+5/4, y+5/4, -x+3/4'
'-z+3/4, -y+5/4, x+5/4'

loop_
_atom_site_label
_atom_site_type_symbol
_atom_site_fract_x
_atom_site_fract_y
_atom_site_fract_z
_atom_site_U_iso_or_equiv
_atom_site_adp_type
_atom_site_occupancy
_atom_site_site_symmetry_order
_atom_site_calc_flag
_atom_site_refinement_flags_posn
_atom_site_refinement_flags_adp
_atom_site_refinement_flags_occupancy
C1 C 0.0053(5) 0.1420(5) 0.0831(5) 0.059(4) Uani 1 1 d . . .
H1 H 0.011147 0.156307 0.056381 0.071 Uiso 1 1 calc R U .
C2 C -0.0164(6) 0.1282(6) 0.1481(6) 0.073(4) Uani 1 1 d . . .
H2 H -0.029953 0.131108 0.175724 0.087 Uiso 1 1 calc R U .
C3 C -0.0400(4) 0.2029(5) 0.1185(5) 0.051(3) Uani 1 1 d . . .
C4 C -0.0435(7) 0.2227(7) 0.1582(5) 0.084(6) Uani 1 1 d . . .
H4 H -0.029163 0.210464 0.182672 0.101 Uiso 1 1 calc R U .
C5 C -0.0678(7) 0.2607(6) 0.1630(5) 0.079(5) Uani 1 1 d . . .
H5 H -0.072986 0.272394 0.191132 0.095 Uiso 1 1 calc R U .
C6 C -0.0846(5) 0.2817(5) 0.1257(5) 0.053(3) Uani 1 1 d . . .
C7 C -0.0793(6) 0.2622(6) 0.0848(5) 0.067(4) Uani 1 1 d . . .
H7 H -0.090485 0.275869 0.059506 0.080 Uiso 1 1 calc R U .
C8 C -0.0563(5) 0.2207(5) 0.0814(5) 0.056(3) Uani 1 1 d . . .
H8 H -0.052868 0.206617 0.054095 0.067 Uiso 1 1 calc R U .
C9 C -0.1117(5) 0.3231(5) 0.1325(5) 0.052(3) Uani 1 1 d . . .
C10 C -0.1041(5) 0.3514(5) 0.1684(5) 0.055(3) Uani 1 1 d . . .
H10 H -0.080167 0.346076 0.187116 0.066 Uiso 1 1 calc R U .
C11 C 0.0671(13) -0.0368(12) -0.0098(9) 0.184(9) Uani 1 1 d . U .
H11 H 0.040348 -0.046826 0.002044 0.220 Uiso 1 1 calc R U .
C12 C 0.1310(11) -0.0610(13) -0.0520(12) 0.214 Uani 1 1 d D U .
H12A H 0.127552 -0.062526 -0.083629 0.321 Uiso 1 1 d R U .
H12B H 0.149183 -0.085219 -0.042095 0.321 Uiso 1 1 d DR U .
H12C H 0.144868 -0.033400 -0.044134 0.321 Uiso 1 1 d R U .
C13 C 0.0759(14) -0.1114(9) -0.0362(12) 0.223 Uani 1 1 d D U .
H13A H 0.077407 -0.127042 -0.008520 0.335 Uiso 1 1 d R U .
H13B H 0.094654 -0.125798 -0.057601 0.335 Uiso 1 1 d DR U .
H13C H 0.045870 -0.111265 -0.046789 0.335 Uiso 1 1 d R U .
Cd1 Cd 0.04868(4) 0.04868(4) 0.04868(4) 0.0614(5) Uani 1 3 d S T P
Mo1 Mo 0.82866(6) 0.04251(5) 0.97034(6) 0.0791(5) Uani 1 1 d . . .
Mo2 Mo 0.85503(6) 0.12780(5) 1.05364(7) 0.0832(6) Uani 1 1 d . . .
Mo3 Mo 0.82938(6) 0.20848(5) 0.97779(6) 0.0763(5) Uani 1 1 d . . .
N1 N 0.0184(4) 0.1019(5) 0.0922(4) 0.061(3) Uani 1 1 d . . .
N2 N 0.0050(5) 0.0940(5) 0.1361(4) 0.072(4) Uani 1 1 d . . .
N3 N -0.0175(4) 0.1602(4) 0.1162(4) 0.055(3) Uani 1 1 d . . .
N4 N 0.0875(9) -0.0670(7) -0.0298(7) 0.161(7) Uani 1 1 d D U .
O1 O 0.0727(8) -0.0020(7) -0.0028(8) 0.154(6) Uani 1 1 d . U .
O2 O 0.8696(4) 0.0049(4) 0.9681(6) 0.095(4) Uani 1 1 d . . .
O3 O 0.8415(4) 0.0763(4) 0.9193(5) 0.083(4) Uani 1 1 d . . .
O4 O 0.8545(4) 0.0877(4) 1.0050(4) 0.073(3) Uani 1 1 d . . .
O5 O 0.9043(5) 0.1168(5) 1.0776(6) 0.106(5) Uani 1 1 d . . .
O6 O 0.8716(4) 0.1743(4) 1.0127(5) 0.078(3) Uani 1 1 d . . .
O7 O 0.8635(5) 0.2477(4) 0.9558(6) 0.104(5) Uani 1 1 d . . .
O8 O 0.8124(4) 0.2361(3) 1.0332(4) 0.071(3) Uani 1 1 d . . .
O9 O 0.7752(4) 0.2236(3) 0.9519(4) 0.071(3) Uani 1 1 d . . .
O10 O 0.7873(4) 0.1546(3) 1.0197(3) 0.060(3) Uani 1 1 d . . .
O11 O 0.8311(4) 0.1632(3) 0.9336(4) 0.074(3) Uani 1 1 d . . .
P1 P 0.750000 0.125000 1.000000 0.0420(13) Uani 1 4 d S T P

loop_
_atom_site_aniso_label
_atom_site_aniso_U_11
_atom_site_aniso_U_22
_atom_site_aniso_U_33
_atom_site_aniso_U_23
_atom_site_aniso_U_13
_atom_site_aniso_U_12
C1 0.046(8) 0.071(10) 0.061(9) 0.002(7) 0.002(7) -0.001(7)
C2 0.071(10) 0.086(11) 0.061(9) 0.012(9) 0.019(8) 0.020(9)
C3 0.045(7) 0.049(7) 0.058(8) -0.010(6) -0.008(6) 0.002(6)
C4 0.108(14) 0.105(14) 0.039(7) 0.003(8) -0.011(8) 0.037(12)
C5 0.124(15) 0.078(11) 0.034(7) 0.002(7) 0.029(8) 0.036(11)
C6 0.049(7) 0.054(8) 0.056(8) 0.004(6) 0.003(6) 0.004(6)
C7 0.081(10) 0.071(10) 0.049(8) -0.003(7) -0.017(7) -0.002(8)
C8 0.067(9) 0.061(8) 0.040(7) -0.010(6) -0.010(6) 0.000(7)
C9 0.050(7) 0.055(8) 0.052(8) 0.017(6) 0.002(6) -0.004(6)
C10 0.051(8) 0.050(8) 0.063(9) -0.005(7) 0.011(7) 0.002(6)
C11 0.234(18) 0.113(14) 0.204(17) -0.035(15) 0.062(16) -0.006(16)
C12 0.248 0.167 0.228 -0.018 0.037 -0.013
C13 0.276 0.159 0.234 -0.021 0.079 -0.028
Cd1 0.0614(5) 0.0614(5) 0.0614(5) 0.0001(5) 0.0001(5) 0.0001(5)
Mo1 0.0803(10) 0.0510(8) 0.1058(13) -0.0084(7) 0.0013(9) 0.0147(7)
Mo2 0.0747(10) 0.0499(8) 0.1250(14) -0.0012(8) -0.0305(10) -0.0057(7)
Mo3 0.0902(11) 0.0467(7) 0.0919(11) 0.0001(7) 0.0111(8) -0.0206(7)
N1 0.057(7) 0.074(8) 0.053(7) -0.003(6) -0.001(5) 0.010(6)
N2 0.082(9) 0.070(8) 0.063(8) 0.013(6) 0.007(7) 0.013(7)
N3 0.042(6) 0.084(9) 0.038(6) -0.001(5) -0.003(4) -0.007(6)
N4 0.223(16) 0.075(10) 0.184(15) -0.045(11) 0.065(14) -0.004(12)
O1 0.218(15) 0.081(9) 0.163(13) -0.042(10) 0.041(12) 0.004(11)
O2 0.068(8) 0.069(7) 0.147(13) -0.007(8) 0.004(8) 0.022(6)
O3 0.085(8) 0.052(6) 0.113(10) 0.001(6) 0.033(7) 0.018(6)
O4 0.059(6) 0.059(6) 0.100(9) 0.006(6) 0.004(6) -0.008(5)
O5 0.075(8) 0.083(9) 0.160(15) 0.014(9) -0.047(9) -0.001(7)
O6 0.064(6) 0.055(6) 0.115(10) -0.011(6) 0.002(7) -0.009(5)
O7 0.108(11) 0.056(7) 0.146(13) -0.009(8) 0.014(10) -0.023(7)
O8 0.086(8) 0.036(5) 0.090(8) -0.014(5) 0.009(6) -0.009(5)
O9 0.099(8) 0.047(5) 0.067(6) -0.001(5) 0.022(6) -0.008(5)
O10 0.080(7) 0.039(5) 0.061(6) 0.007(4) -0.001(5) 0.003(5)
O11 0.086(8) 0.042(5) 0.093(8) -0.008(5) 0.023(6) -0.001(5)
P1 0.052(2) 0.022(3) 0.052(2) 0.000 0.000 0.000

loop_
_atom_type_symbol
_atom_type_description
_atom_type_scat_dispersion_real
_atom_type_scat_dispersion_imag
_atom_type_scat_source
C C 0.0033 0.0016 'International Tables Vol C Tables 4.2.6.8 and 6.1.1.4'
H H 0.0000 0.0000 'International Tables Vol C Tables 4.2.6.8 and 6.1.1.4'
N N 0.0061 0.0033 'International Tables Vol C Tables 4.2.6.8 and 6.1.1.4'
O O 0.0106 0.0060 'International Tables Vol C Tables 4.2.6.8 and 6.1.1.4'
P P 0.1023 0.0942 'International Tables Vol C Tables 4.2.6.8 and 6.1.1.4'
Mo Mo -1.6832 0.6857 'International Tables Vol C Tables 4.2.6.8 and 6.1.1.4'
Cd Cd -0.8075 1.2024 'International Tables Vol C Tables 4.2.6.8 and 6.1.1.4'

loop_
_geom_angle_atom_site_label_1
_geom_angle_atom_site_label_2
_geom_angle_atom_site_label_3
_geom_angle
_geom_angle_site_symmetry_1
_geom_angle_site_symmetry_3
N1 C1 N3 112.5(14) . .
N1 C1 H1 123.8 . .
N3 C1 H1 123.8 . .
N2 C2 N3 112.6(15) . .
N2 C2 H2 123.7 . .
N3 C2 H2 123.7 . .
C8 C3 C4 122.8(14) . .
C8 C3 N3 119.2(12) . .
C4 C3 N3 118.1(13) . .
C5 C4 C3 120.6(15) . .
C5 C4 H4 119.7 . .
C3 C4 H4 119.7 . .
C4 C5 C6 119.4(14) . .
C4 C5 H5 120.3 . .
C6 C5 H5 120.3 . .
C5 C6 C7 119.3(13) . .
C5 C6 C9 117.7(13) . .
C7 C6 C9 122.7(13) . .
C6 C7 C8 119.7(14) . .
C6 C7 H7 120.2 . .
C8 C7 H7 120.2 . .
C3 C8 C7 117.9(13) . .
C3 C8 H8 121.1 . .
C7 C8 H8 121.1 . .
C10 C9 C10 118.7(15) . 11_455
C10 C9 C6 121.6(13) . .
C10 C9 C6 119.4(13) 11_455 .
C9 C10 C9 121.3(15) . 8
C9 C10 H10 119.4 . .
C9 C10 H10 119.4 8 .
O1 C11 N4 136(4) . .
O1 C11 H11 112.1 . .
N4 C11 H11 112.1 . .
N4 C12 H12A 110.3 . .
N4 C12 H12B 105.8 . .
H12A C12 H12B 109.5 . .
N4 C12 H12C 112.2 . .
H12A C12 H12C 109.5 . .
H12B C12 H12C 109.5 . .
N4 C13 H13A 109.8 . .
N4 C13 H13B 112.3 . .
H13A C13 H13B 109.5 . .
N4 C13 H13C 106.2 . .
H13A C13 H13C 109.5 . .
H13B C13 H13C 109.5 . .
N1 Cd1 N1 96.2(4) . 9
N1 Cd1 N1 96.2(4) . 5
N1 Cd1 N1 96.2(4) 9 5
N1 Cd1 O1 172.1(7) . .
N1 Cd1 O1 83.7(7) 9 .
N1 Cd1 O1 91.6(7) 5 .
N1 Cd1 O1 91.6(7) . 9
N1 Cd1 O1 172.1(7) 9 9
N1 Cd1 O1 83.7(7) 5 9
O1 Cd1 O1 88.5(9) . 9
N1 Cd1 O1 83.7(7) . 5
N1 Cd1 O1 91.6(7) 9 5
N1 Cd1 O1 172.1(7) 5 5
O1 Cd1 O1 88.5(9) . 5
O1 Cd1 O1 88.5(9) 9 5
O2 Mo1 O8 101.7(6) . 22_456
O2 Mo1 O3 100.5(7) . .
O8 Mo1 O3 88.2(6) 22_456 .
O2 Mo1 O4 102.0(6) . .
O8 Mo1 O4 156.3(5) 22_456 .
O3 Mo1 O4 88.7(6) . .
O2 Mo1 O9 102.3(7) . 48_644
O8 Mo1 O9 89.3(5) 22_456 48_644
O3 Mo1 O9 157.1(5) . 48_644
O4 Mo1 O9 84.6(5) . 48_644
O2 Mo1 O10 172.1(7) . 22_456
O8 Mo1 O10 73.6(4) 22_456 22_456
O3 Mo1 O10 73.4(4) . 22_456
O4 Mo1 O10 83.0(4) . 22_456
O9 Mo1 O10 84.1(4) 48_644 22_456
O5 Mo2 O4 102.3(7) . .
O5 Mo2 O11 103.0(7) . 48_644
O4 Mo2 O11 85.2(5) . 48_644
O5 Mo2 O3 102.8(8) . 48_644
O4 Mo2 O3 154.9(5) . 48_644
O11 Mo2 O3 88.7(6) 48_644 48_644
O5 Mo2 O6 100.9(7) . .
O4 Mo2 O6 88.3(5) . .
O11 Mo2 O6 156.0(5) 48_644 .
O3 Mo2 O6 87.4(6) 48_644 .
O5 Mo2 O10 171.9(6) . .
O4 Mo2 O10 83.1(4) . .
O11 Mo2 O10 83.3(4) 48_644 .
O3 Mo2 O10 72.0(4) 48_644 .
O6 Mo2 O10 73.0(4) . .
O7 Mo3 O9 101.3(6) . .
O7 Mo3 O11 102.0(6) . .
O9 Mo3 O11 84.6(5) . .
O7 Mo3 O6 100.5(7) . .
O9 Mo3 O6 158.1(5) . .
O11 Mo3 O6 89.0(5) . .
O7 Mo3 O8 101.4(6) . .
O9 Mo3 O8 91.4(5) . .
O11 Mo3 O8 156.6(5) . .
O6 Mo3 O8 86.2(6) . .
O7 Mo3 O10 171.0(7) . .
O9 Mo3 O10 85.6(4) . .
O11 Mo3 O10 84.2(4) . .
O6 Mo3 O10 72.9(4) . .
O8 Mo3 O10 72.5(4) . .
C1 N1 N2 105.6(13) . .
C1 N1 Cd1 131.2(11) . .
N2 N1 Cd1 122.9(10) . .
C2 N2 N1 106.2(13) . .
C1 N3 C2 103.1(14) . .
C1 N3 C3 129.9(13) . .
C2 N3 C3 127.0(12) . .
C11 N4 C13 130(3) . .
C11 N4 C12 124(3) . .
C13 N4 C12 106.0(13) . .
C11 O1 Cd1 136(3) . .
Mo1 O3 Mo2 125.1(6) . 22_456
Mo2 O4 Mo1 152.9(7) . .
Mo3 O6 Mo2 124.0(6) . .
Mo1 O8 Mo3 124.5(5) 48_644 .
Mo3 O9 Mo1 151.2(6) . 22_456
P1 O10 Mo1 126.6(6) . 48_644
P1 O10 Mo3 124.4(5) . .
Mo1 O10 Mo3 89.5(3) 48_644 .
P1 O10 Mo2 125.5(5) . .
Mo1 O10 Mo2 89.4(4) 48_644 .
Mo3 O10 Mo2 90.1(4) . .
Mo3 O11 Mo2 152.5(7) . 22_456
O10 P1 O10 109.2(3) . 22_456
O10 P1 O10 109.9(7) . 27_646
O10 P1 O10 109.2(3) 22_456 27_646
O10 P1 O10 109.3(3) . 48_644
O10 P1 O10 109.9(7) 22_456 48_644
O10 P1 O10 109.2(3) 27_646 48_644

loop_
_geom_bond_atom_site_label_1
_geom_bond_atom_site_label_2
_geom_bond_distance
_geom_bond_site_symmetry_2
C1 N1 1.30(2) .
C1 N3 1.33(2) .
C1 H1 0.9300 .
C2 N2 1.27(2) .
C2 N3 1.36(2) .
C2 H2 0.9300 .
C3 C8 1.33(2) .
C3 C4 1.34(2) .
C3 N3 1.456(19) .
C4 C5 1.37(2) .
C4 H4 0.9300 .
C5 C6 1.39(2) .
C5 H5 0.9300 .
C6 C7 1.37(2) .
C6 C9 1.50(2) .
C7 C8 1.43(2) .
C7 H7 0.9300 .
C8 H8 0.9300 .
C9 C10 1.40(2) .
C9 C10 1.43(2) 11_455
C10 H10 0.9300 .
C11 O1 1.08(4) .
C11 N4 1.25(4) .
C11 H11 0.9300 .
C12 N4 1.481(14) .
C12 H12A 0.9600 .
C12 H12B 0.9600 .
C12 H12C 0.9600 .
C13 N4 1.396(14) .
C13 H13A 0.9600 .
C13 H13B 0.9600 .
C13 H13C 0.9600 .
Cd1 N1 2.262(13) .
Cd1 N1 2.262(13) 9
Cd1 N1 2.262(13) 5
Cd1 O1 2.295(18) .
Cd1 O1 2.295(18) 9
Cd1 O1 2.295(18) 5
Mo1 O2 1.676(12) .
Mo1 O8 1.895(12) 22_456
Mo1 O3 1.885(14) .
Mo1 O4 1.886(12) .
Mo1 O9 1.953(13) 48_644
Mo1 O10 2.398(10) 22_456
Mo2 O5 1.683(13) .
Mo2 O4 1.897(13) .
Mo2 O11 1.886(12) 48_644
Mo2 O3 1.935(13) 48_644
Mo2 O6 1.932(13) .
Mo2 O10 2.421(11) .
Mo3 O7 1.701(14) .
Mo3 O9 1.866(14) .
Mo3 O11 1.907(11) .
Mo3 O6 1.945(13) .
Mo3 O8 1.934(11) .
Mo3 O10 2.417(10) .
N1 N2 1.403(19) .
O10 P1 1.551(11) .
